data_7009839
loop_
_publ_author_name
'Dickson, Ron S.'
'Fallon, Gary D.'
'Zhang, Qian-Qian'

_publ_section_title
;
 Dimeric diphenylzinc adducts with cyclic thioethers
;
_journal_issue 13
_journal_name_full 'Journal of the Chemical Society, Dalton Transactions'
_journal_page_first 1973
_journal_paper_doi 10.1039/b003985n
_journal_year 2000
_chemical_formula_moiety 'C32 H36 S2 Zn2'
_chemical_formula_structural 'C32 H36 S2 Zn2'
_chemical_formula_sum 'C32 H36 S2 Zn2'
_chemical_formula_weight 615.52
_space_group_IT_number 14
_symmetry_cell_setting monoclinic
_symmetry_Int_Tables_number 14
_symmetry_space_group_name_Hall '-P 2yn'
_symmetry_space_group_name_H-M 'P 1 21/n 1'
_cell_angle_alpha 90
_cell_angle_beta 108.825(1)
_cell_angle_gamma 90
_cell_formula_units_Z 2
_cell_length_a 8.1004(2)
_cell_length_b 17.0908(4)
_cell_length_c 11.0020(2)
_cell_measurement_temperature 123
_cell_measurement_theta_max 28.3
_cell_measurement_theta_min 1.0
_cell_volume 1441.67(6)
_computing_cell_refinement Denzo-SMN
_computing_data_collection Collect
_computing_data_reduction Denzo-SMN
_computing_publication_material 'teXsan (MSC, 1992-1997)'
_computing_structure_refinement 'teXsan (MSC, 1992-1997)'
_computing_structure_solution 'teXsan (MAC, 1992-1997)'
_diffrn_ambient_temperature 123
_diffrn_measurement_device_type 'Quantum CCD'
_diffrn_radiation_detector 'Nonius KappaCCD'
_diffrn_radiation_monochromator graphite
_diffrn_radiation_source 'X-ray tube'
_diffrn_radiation_type 'Mo K\a'
_diffrn_radiation_wavelength 0.71073
_diffrn_reflns_av_R_equivalents 0.051
_diffrn_reflns_av_sigmaI/netI 0.100
_diffrn_reflns_limit_h_max 11
_diffrn_reflns_limit_h_min -11
_diffrn_reflns_limit_k_max 24
_diffrn_reflns_limit_k_min -23
_diffrn_reflns_limit_l_max 13
_diffrn_reflns_limit_l_min -15
_diffrn_reflns_number 23610
_diffrn_reflns_reduction_process 'Lp corrections applied'
_diffrn_reflns_theta_max 30.05
_diffrn_reflns_theta_min 1.96
_exptl_absorpt_coefficient_mu 1.828
_exptl_absorpt_correction_T_max 0.872
_exptl_absorpt_correction_T_min 0.633
_exptl_absorpt_correction_type numerical
_exptl_crystal_colour colourless
_exptl_crystal_density_diffrn 1.418
_exptl_crystal_density_meas ?
_exptl_crystal_description tabular
_exptl_crystal_F_000 1280.00
_exptl_crystal_size_max 0.32
_exptl_crystal_size_mid 0.25
_exptl_crystal_size_min 0.07
_refine_diff_density_max 0.76
_refine_diff_density_min -1.14
_refine_ls_extinction_method none
_refine_ls_goodness_of_fit_all 1.020
_refine_ls_goodness_of_fit_ref 1.115
_refine_ls_hydrogen_treatment noref
_refine_ls_matrix_type full
_refine_ls_number_constraints 0
_refine_ls_number_parameters 163
_refine_ls_number_reflns 2821
_refine_ls_number_restraints 0
_refine_ls_R_factor_all 0.0582
_refine_ls_R_factor_gt 0.0346
_refine_ls_shift/su_max 0.0002
_refine_ls_shift/su_mean 0.0008
_refine_ls_structure_factor_coef F
_refine_ls_weighting_details 'w = 1/[\s^2^(Fo)]'
_refine_ls_weighting_scheme sigma
_refine_ls_wR_factor_all 0.0429
_refine_ls_wR_factor_ref 0.0387
_reflns_number_gt 2821
_reflns_number_total 4212
_reflns_threshold_expression I>2.50\s(I)
_cod_data_source_file b003985n.txt
_cod_data_source_block k4499
_cod_original_cell_volume 1441.67(5)
_cod_original_sg_symbol_H-M 'P 21/n     '
_cod_database_code 7009839

loop_
_symmetry_equiv_pos_as_xyz
'   +x,   +y,   +z'
1/2-x,1/2+y,1/2-z
'   -x,   -y,   -z'
1/2+x,1/2-y,1/2+z

loop_
_atom_site_label
_atom_site_fract_x
_atom_site_fract_y
_atom_site_fract_z
_atom_site_U_iso_or_equiv
_atom_site_occupancy
_atom_site_refinement_flags
_atom_site_adp_type
_atom_site_calc_flag
_atom_site_calc_attached_atom
Zn(1) 0.06236(4) 0.06325(2) 0.05025(3) 0.01520(8) 1.000 . Uani d ?
S(1) 0.38506(8) 0.04224(4) 0.11535(6) 0.0189(2) 1.000 . Uani d ?
C(1) 0.4610(3) 0.0712(2) 0.2849(2) 0.0274(8) 1.000 . Uani d ?
C(2) 0.5767(4) 0.1412(2) 0.2918(3) 0.0366(9) 1.000 . Uani d ?
C(3) 0.4969(4) 0.1890(2) 0.1734(3) 0.0377(9) 1.000 . Uani d ?
C(4) 0.4544(4) 0.1333(2) 0.0594(3) 0.0266(8) 1.000 . Uani d ?
C(5) 0.0043(3) 0.1615(2) 0.1231(2) 0.0160(6) 1.000 . Uani d ?
C(6) -0.0644(3) 0.2267(2) 0.0459(2) 0.0199(7) 1.000 . Uani d ?
C(7) -0.1031(3) 0.2963(2) 0.0968(3) 0.0250(7) 1.000 . Uani d ?
C(8) -0.0706(3) 0.3036(2) 0.2279(3) 0.0241(7) 1.000 . Uani d ?
C(9) -0.0018(3) 0.2403(2) 0.3073(2) 0.0221(7) 1.000 . Uani d ?
C(10) 0.0329(3) 0.1711(2) 0.2549(2) 0.0198(7) 1.000 . Uani d ?
C(11) -0.0075(3) 0.0445(2) -0.1497(2) 0.0163(6) 1.000 . Uani d ?
C(12) -0.1537(3) 0.0877(2) -0.2243(2) 0.0193(7) 1.000 . Uani d ?
C(13) -0.1736(4) 0.1105(2) -0.3492(3) 0.0255(7) 1.000 . Uani d ?
C(14) -0.0487(4) 0.0909(2) -0.4050(2) 0.0270(8) 1.000 . Uani d ?
C(15) 0.0963(4) 0.0484(2) -0.3357(3) 0.0237(7) 1.000 . Uani d ?
C(16) 0.1156(3) 0.0261(2) -0.2105(2) 0.0181(7) 1.000 . Uani d ?
H(1) 0.3650 0.0847 0.3124 0.033 1.000 . Uiso c ?
H(2) 0.5250 0.0298 0.3368 0.033 1.000 . Uiso c ?
H(3) 0.5841 0.1714 0.3659 0.044 1.000 . Uiso c ?
H(4) 0.6901 0.1246 0.2955 0.044 1.000 . Uiso c ?
H(5) 0.3933 0.2135 0.1771 0.045 1.000 . Uiso c ?
H(6) 0.5769 0.2278 0.1657 0.045 1.000 . Uiso c ?
H(7) 0.5547 0.1246 0.0343 0.032 1.000 . Uiso c ?
H(8) 0.3632 0.1540 -0.0111 0.032 1.000 . Uiso c ?
H(9) -0.0851 0.2233 -0.0440 0.024 1.000 . Uiso c ?
H(10) -0.1521 0.3388 0.0414 0.030 1.000 . Uiso c ?
H(11) -0.0950 0.3513 0.2631 0.029 1.000 . Uiso c ?
H(12) 0.0213 0.2445 0.3974 0.027 1.000 . Uiso c ?
H(13) 0.0781 0.1282 0.3107 0.024 1.000 . Uiso c ?
H(14) -0.2410 0.1017 -0.1877 0.023 1.000 . Uiso c ?
H(15) -0.2735 0.1397 -0.3967 0.031 1.000 . Uiso c ?
H(16) -0.0625 0.1066 -0.4905 0.032 1.000 . Uiso c ?
H(17) 0.1823 0.0345 -0.3736 0.028 1.000 . Uiso c ?
H(18) 0.2163 -0.0028 -0.1640 0.022 1.000 . Uiso c ?

loop_
_atom_site_aniso_label
_atom_site_aniso_U_11
_atom_site_aniso_U_22
_atom_site_aniso_U_33
_atom_site_aniso_U_12
_atom_site_aniso_U_13
_atom_site_aniso_U_23
Zn(1) 0.0176(2) 0.0125(2) 0.0146(2) 0.0004(1) 0.0039(1) -0.0022(1)
S(1) 0.0167(3) 0.0196(4) 0.0200(3) -0.0003(3) 0.0054(2) 0.0007(3)
C(1) 0.020(1) 0.042(2) 0.017(1) 0.003(1) 0.001(1) 0.005(1)
C(2) 0.036(2) 0.039(2) 0.029(2) -0.006(2) 0.003(1) -0.010(1)
C(3) 0.038(2) 0.024(2) 0.045(2) -0.008(1) 0.005(1) -0.003(1)
C(4) 0.025(1) 0.029(2) 0.026(1) -0.006(1) 0.009(1) 0.007(1)
C(5) 0.014(1) 0.013(1) 0.020(1) -0.002(1) 0.004(1) -0.003(1)
C(6) 0.025(1) 0.017(1) 0.017(1) -0.001(1) 0.005(1) -0.001(1)
C(7) 0.029(1) 0.014(1) 0.028(1) 0.002(1) 0.005(1) 0.002(1)
C(8) 0.024(1) 0.017(1) 0.031(2) 0.001(1) 0.008(1) -0.007(1)
C(9) 0.023(1) 0.023(2) 0.019(1) 0.001(1) 0.005(1) -0.006(1)
C(10) 0.020(1) 0.017(1) 0.021(1) 0.002(1) 0.005(1) -0.001(1)
C(11) 0.019(1) 0.013(1) 0.016(1) -0.002(1) 0.004(1) -0.001(1)
C(12) 0.020(1) 0.016(1) 0.022(1) 0.000(1) 0.008(1) 0.000(1)
C(13) 0.028(1) 0.020(2) 0.024(1) 0.002(1) 0.003(1) 0.006(1)
C(14) 0.036(2) 0.027(2) 0.016(1) -0.006(1) 0.006(1) 0.003(1)
C(15) 0.028(1) 0.024(2) 0.023(1) -0.005(1) 0.014(1) -0.004(1)
C(16) 0.018(1) 0.015(1) 0.019(1) -0.001(1) 0.004(1) -0.002(1)

loop_
_atom_type_symbol
_atom_type_oxidation_number
_atom_type_number_in_cell
_atom_type_scat_dispersion_real
_atom_type_scat_dispersion_imag
_atom_type_scat_source
C 0 64 0.002 0.002
;International Tables for Crystallography
(1992, Vol. C, Tables 4.2.6.8 and 6.1.1.1)
;
H 0 72 0.000 0.000
;International Tables for Crystallography
(1992, Vol. C, Table 6.1.1.2)
;
S 0 4 0.110 0.124
;International Tables for Crystallography
(1992, Vol. C, Tables 4.2.6.8 and 6.1.1.1)
;
Zn 0 4 0.222 1.431
;International Tables for Crystallography
(1992, Vol. C, Tables 4.2.6.8 and 6.1.1.1)
;

loop_
_geom_angle_atom_site_label_1
_geom_angle_atom_site_label_2
_geom_angle_atom_site_label_3
_geom_angle
_geom_angle_site_symmetry_1
_geom_angle_site_symmetry_2
_geom_angle_site_symmetry_3
_geom_angle_publ_flag
S(1) Zn(1) C(5) 111.59(7) . . . yes
S(1) Zn(1) C(11) 100.39(7) . . . yes
S(1) Zn(1) C(11) 95.45(7) . . 3 yes
C(5) Zn(1) C(11) 122.1(1) . . . yes
C(5) Zn(1) C(11) 112.7(1) . . 3 yes
C(11) Zn(1) C(11) 110.66(8) . . 3 yes
Zn(1) S(1) C(1) 103.24(9) . . . yes
Zn(1) S(1) C(4) 100.81(9) . . . yes
C(1) S(1) C(4) 94.3(1) . . . yes
S(1) C(1) C(2) 105.4(2) . . . yes
S(1) C(1) H(1) 110.5 . . . no
S(1) C(1) H(2) 110.5 . . . no
C(2) C(1) H(1) 110.5 . . . no
C(2) C(1) H(2) 110.5 . . . no
H(1) C(1) H(2) 109.5 . . . no
C(1) C(2) C(3) 107.6(2) . . . yes
C(1) C(2) H(3) 109.9 . . . no
C(1) C(2) H(4) 109.9 . . . no
C(3) C(2) H(3) 109.9 . . . no
C(3) C(2) H(4) 109.9 . . . no
H(3) C(2) H(4) 109.5 . . . no
C(2) C(3) C(4) 107.2(3) . . . yes
C(2) C(3) H(5) 110.0 . . . no
C(2) C(3) H(6) 110.0 . . . no
C(4) C(3) H(5) 110.0 . . . no
C(4) C(3) H(6) 110.0 . . . no
H(5) C(3) H(6) 109.5 . . . no
S(1) C(4) C(3) 105.5(2) . . . yes
S(1) C(4) H(7) 110.5 . . . no
S(1) C(4) H(8) 110.5 . . . no
C(3) C(4) H(7) 110.5 . . . no
C(3) C(4) H(8) 110.5 . . . no
H(7) C(4) H(8) 109.5 . . . no
Zn(1) C(5) C(6) 121.9(2) . . . yes
Zn(1) C(5) C(10) 122.4(2) . . . yes
C(6) C(5) C(10) 115.7(2) . . . yes
C(5) C(6) C(7) 122.1(2) . . . yes
C(5) C(6) H(9) 118.9 . . . no
C(7) C(6) H(9) 118.9 . . . no
C(6) C(7) C(8) 120.3(3) . . . yes
C(6) C(7) H(10) 119.8 . . . no
C(8) C(7) H(10) 119.8 . . . no
C(7) C(8) C(9) 119.1(3) . . . yes
C(7) C(8) H(11) 120.5 . . . no
C(9) C(8) H(11) 120.5 . . . no
C(8) C(9) C(10) 119.9(2) . . . yes
C(8) C(9) H(12) 120.0 . . . no
C(10) C(9) H(12) 120.1 . . . no
C(5) C(10) C(9) 122.9(2) . . . yes
C(5) C(10) H(13) 118.6 . . . no
C(9) C(10) H(13) 118.6 . . . no
Zn(1) C(11) Zn(1) 69.34(8) . . 3 yes
Zn(1) C(11) C(12) 114.8(2) . . . yes
Zn(1) C(11) C(16) 122.5(2) . . . yes
Zn(1) C(11) C(12) 116.7(2) 3 . . yes
Zn(1) C(11) C(16) 109.2(2) 3 . . yes
C(12) C(11) C(16) 115.6(2) . . . yes
C(11) C(12) C(13) 122.0(2) . . . yes
C(11) C(12) H(14) 119.0 . . . no
C(13) C(12) H(14) 119.0 . . . no
C(12) C(13) C(14) 120.2(2) . . . yes
C(12) C(13) H(15) 119.9 . . . no
C(14) C(13) H(15) 119.9 . . . no
C(13) C(14) C(15) 119.8(2) . . . yes
C(13) C(14) H(16) 120.1 . . . no
C(15) C(14) H(16) 120.1 . . . no
C(14) C(15) C(16) 119.6(3) . . . yes
C(14) C(15) H(17) 120.2 . . . no
C(16) C(15) H(17) 120.2 . . . no
C(11) C(16) C(15) 122.8(2) . . . yes
C(11) C(16) H(18) 118.6 . . . no
C(15) C(16) H(18) 118.6 . . . no

loop_
_geom_bond_atom_site_label_1
_geom_bond_atom_site_label_2
_geom_bond_distance
_geom_bond_site_symmetry_1
_geom_bond_site_symmetry_2
_geom_bond_publ_flag
Zn(1) S(1) 2.5033(7) . . yes
Zn(1) C(5) 1.981(3) . . yes
Zn(1) C(11) 2.112(2) . . yes
Zn(1) C(11) 2.259(3) . 3 yes
S(1) C(1) 1.833(3) . . yes
S(1) C(4) 1.828(3) . . yes
C(1) C(2) 1.507(4) . . yes
C(1) H(1) 0.95 . . no
C(1) H(2) 0.95 . . no
C(2) C(3) 1.497(4) . . yes
C(2) H(3) 0.95 . . no
C(2) H(4) 0.95 . . no
C(3) C(4) 1.523(4) . . yes
C(3) H(5) 0.95 . . no
C(3) H(6) 0.95 . . no
C(4) H(7) 0.95 . . no
C(4) H(8) 0.95 . . no
C(5) C(6) 1.403(4) . . yes
C(5) C(10) 1.403(4) . . yes
C(6) C(7) 1.393(4) . . yes
C(6) H(9) 0.95 . . no
C(7) C(8) 1.386(4) . . yes
C(7) H(10) 0.95 . . no
C(8) C(9) 1.390(4) . . yes
C(8) H(11) 0.95 . . no
C(9) C(10) 1.383(4) . . yes
C(9) H(12) 0.95 . . no
C(10) H(13) 0.95 . . no
C(11) C(12) 1.412(4) . . yes
C(11) C(16) 1.404(4) . . yes
C(12) C(13) 1.387(4) . . yes
C(12) H(14) 0.95 . . no
C(13) C(14) 1.383(4) . . yes
C(13) H(15) 0.95 . . no
C(14) C(15) 1.382(4) . . yes
C(14) H(16) 0.95 . . no
C(15) C(16) 1.388(4) . . yes
C(15) H(17) 0.95 . . no
C(16) H(18) 0.95 . . no
